data_1504767
loop_
_publ_author_name
'Yokoyama, Akihiro'
'Maruyama, Takurou'
'Tagami, Kei'
'Masu, Hyuma'
'Katagiri, Kosuke'
'Azumaya, Isao'
'Yokozawa, Tsutomu'

_publ_section_title
;
 One-pot synthesis of cyclic triamides with a triangular cavity from
 trans-stilbene and diphenylacetylene monomers.
;
_journal_issue 15
_journal_name_full 'Organic letters'
_journal_page_first 3207
_journal_page_last 3210
_journal_paper_doi 10.1021/ol801083r
_journal_volume 10
_journal_year 2008
_chemical_formula_moiety 'C54 H45 N3 O3, 4(C7 H8)'
_chemical_formula_sum 'C82 H77 N3 O3'
_chemical_formula_weight 1152.47
_chemical_name_systematic
; 
 ? 
;
_space_group_IT_number 14
_symmetry_cell_setting monoclinic
_symmetry_space_group_name_Hall '-P 2ybc'
_symmetry_space_group_name_H-M 'P 1 21/c 1'
_atom_sites_solution_hydrogens geom
_atom_sites_solution_primary direct
_atom_sites_solution_secondary difmap
_audit_creation_method SHELXL-97
_cell_angle_alpha 90.00
_cell_angle_beta 118.19(2)
_cell_angle_gamma 90.00
_cell_formula_units_Z 4
_cell_length_a 20.473(12)
_cell_length_b 8.427(5)
_cell_length_c 43.282(19)
_cell_measurement_reflns_used 5951
_cell_measurement_temperature 90
_cell_measurement_theta_max 25.15
_cell_measurement_theta_min 2.26
_cell_volume 6582(6)
_computing_cell_refinement 'APEX2 (Bruker AXS, 2006)'
_computing_data_collection 'APEX2 '
_computing_data_reduction 'SAINT (Bruker AXS, 2004)'
_computing_molecular_graphics 'XSHEL (Bruker AXS,2002)'
_computing_publication_material 'XCIF (Bruker AXS, 2001)'
_computing_structure_refinement 'SHELXL-97 (Sheldrick, 1997)'
_computing_structure_solution 'SHELXS-97 (Sheldrick, 1997)'
_diffrn_ambient_temperature 90
_diffrn_detector_area_resol_mean 8.333
_diffrn_measured_fraction_theta_full 0.985
_diffrn_measured_fraction_theta_max 0.975
_diffrn_measurement_device_type 'Bruker APEXII CCD area detector'
_diffrn_measurement_method 'phi and omega scans'
_diffrn_radiation_monochromator graphite
_diffrn_radiation_source 'sealed tube'
_diffrn_radiation_type MoK\a
_diffrn_radiation_wavelength 0.71073
_diffrn_reflns_av_R_equivalents 0.0000
_diffrn_reflns_av_sigmaI/netI 0.1158
_diffrn_reflns_limit_h_max 24
_diffrn_reflns_limit_h_min -22
_diffrn_reflns_limit_k_max 10
_diffrn_reflns_limit_k_min -10
_diffrn_reflns_limit_l_max 52
_diffrn_reflns_limit_l_min -49
_diffrn_reflns_number 22069
_diffrn_reflns_theta_full 25.00
_diffrn_reflns_theta_max 25.56
_diffrn_reflns_theta_min 1.88
_exptl_absorpt_coefficient_mu 0.070
_exptl_absorpt_correction_T_max 0.9794
_exptl_absorpt_correction_T_min 0.9726
_exptl_absorpt_correction_type empirical
_exptl_absorpt_process_details
;
SADABS Sheldrick 1996
;
_exptl_crystal_colour colourless
_exptl_crystal_density_diffrn 1.163
_exptl_crystal_density_method 'not measured'
_exptl_crystal_description prismatic
_exptl_crystal_F_000 2456
_exptl_crystal_size_max 0.40
_exptl_crystal_size_mid 0.30
_exptl_crystal_size_min 0.30
_refine_diff_density_max 0.986
_refine_diff_density_min -0.547
_refine_diff_density_rms 0.191
_refine_ls_extinction_coef 0.0030(5)
_refine_ls_extinction_expression Fc^*^=kFc[1+0.001xFc^2^\l^3^/sin(2\q)]^-1/4^
_refine_ls_extinction_method SHELXL
_refine_ls_goodness_of_fit_ref 1.040
_refine_ls_hydrogen_treatment constr
_refine_ls_matrix_type full
_refine_ls_number_parameters 802
_refine_ls_number_reflns 22070
_refine_ls_number_restraints 36
_refine_ls_restrained_S_all 1.039
_refine_ls_R_factor_all 0.1635
_refine_ls_R_factor_gt 0.1187
_refine_ls_shift/su_max 0.002
_refine_ls_shift/su_mean 0.000
_refine_ls_structure_factor_coef Fsqd
_refine_ls_weighting_details 'calc w=1/[\s^2^(Fo^2^)+(0.1340P)^2^+27.0045P] where P=(Fo^2^+2Fc^2^)/3'
_refine_ls_weighting_scheme calc
_refine_ls_wR_factor_gt 0.3111
_refine_ls_wR_factor_ref 0.3357
_reflns_number_gt 13861
_reflns_number_total 22070
_reflns_threshold_expression >2sigma
_cod_data_source_file ol801083r-file005.cif
_cod_data_source_block a0701181kka(compound4)
_cod_depositor_comments
;
The following automatic conversions were performed:

'_symmetry_cell_setting' value 'Monoclinic' changed to 'monoclinic'
according to /home/saulius/struct/CIF-dictionaries/cif_core.dic
dictionary named 'cif_core.dic' version 2.4.1 from 2010-06-29.

Automatic conversion script
Id: cif_fix_values 1715 2011-07-08 13:25:40Z adriana 
;
_cod_original_sg_symbol_H-M 'P21/c   '
_cod_database_code 1504767

loop_
_symmetry_equiv_pos_as_xyz
'x, y, z'
'-x, y+1/2, -z+1/2'
'-x, -y, -z'
'x, -y-1/2, z-1/2'

loop_
_atom_site_label
_atom_site_type_symbol
_atom_site_fract_x
_atom_site_fract_y
_atom_site_fract_z
_atom_site_U_iso_or_equiv
_atom_site_adp_type
_atom_site_occupancy
_atom_site_symmetry_multiplicity
_atom_site_calc_flag
_atom_site_refinement_flags
C44 C -0.0929(2) 0.7682(5) 0.04111(10) 0.0227(9) Uani 1 1 d .
O1 O 0.30921(15) 0.7978(3) 0.00739(7) 0.0269(7) Uani 1 1 d .
O2 O 0.48707(14) 0.7598(3) 0.39284(7) 0.0234(6) Uani 1 1 d .
O3 O -0.31745(14) 0.7713(3) 0.10180(7) 0.0275(7) Uani 1 1 d .
N1 N 0.37384(16) 0.8560(4) 0.06551(8) 0.0176(7) Uani 1 1 d .
N2 N 0.36254(17) 0.7194(4) 0.36604(8) 0.0214(7) Uani 1 1 d .
N3 N -0.27100(16) 0.8065(4) 0.06438(8) 0.0199(7) Uani 1 1 d .
C1 C 0.3096(2) 0.8157(4) 0.03594(10) 0.0219(9) Uani 1 1 d .
C15 C 0.3859(2) 0.6520(4) 0.30296(10) 0.0192(8) Uani 1 1 d .
H15 H 0.3533 0.5775 0.3050 0.023 Uiso 1 1 calc R
C6 C 0.3625(2) 0.7043(4) 0.11134(10) 0.0188(8) Uani 1 1 d .
H6 H 0.3367 0.6230 0.0948 0.023 Uiso 1 1 calc R
C19 C 0.42849(19) 0.7466(4) 0.36550(10) 0.0186(8) Uani 1 1 d .
C12 C 0.4367(2) 0.7816(4) 0.23491(10) 0.0209(8) Uani 1 1 d .
C8 C 0.4158(2) 0.8041(4) 0.17057(10) 0.0195(8) Uani 1 1 d .
C35 C -0.1278(2) 0.8654(4) 0.13294(11) 0.0231(9) Uani 1 1 d .
H35 H -0.1335 0.9380 0.1151 0.028 Uiso 1 1 calc R
C5 C 0.38548(19) 0.8386(4) 0.10056(9) 0.0160(8) Uani 1 1 d .
C24 C 0.2390(2) 0.6093(5) 0.33049(10) 0.0240(9) Uani 1 1 d .
H24 H 0.2523 0.5228 0.3464 0.029 Uiso 1 1 calc R
C37 C -0.2629(2) 0.7788(4) 0.09710(10) 0.0212(8) Uani 1 1 d .
C52 C 0.2385(2) 0.8031(4) 0.03736(10) 0.0196(8) Uani 1 1 d .
C13 C 0.4373(2) 0.7696(4) 0.26848(10) 0.0206(8) Uani 1 1 d .
C11 C 0.4285(2) 0.7893(5) 0.20592(10) 0.0223(9) Uani 1 1 d .
C45 C -0.1100(2) 0.6425(5) 0.05671(11) 0.0255(9) Uani 1 1 d .
H45 H -0.0807 0.5489 0.0627 0.031 Uiso 1 1 calc R
C53 C 0.2185(2) 0.9060(4) 0.05650(10) 0.0195(8) Uani 1 1 d .
H53 H 0.2530 0.9826 0.0714 0.023 Uiso 1 1 calc R
C33 C -0.1770(2) 0.6597(5) 0.15434(10) 0.0212(8) Uani 1 1 d .
H33 H -0.2168 0.5927 0.1514 0.025 Uiso 1 1 calc R
C41 C -0.2119(2) 0.7901(4) 0.05555(10) 0.0203(8) Uani 1 1 d .
C28 C 0.2699(2) 0.8558(4) 0.31266(10) 0.0209(8) Uani 1 1 d .
H28 H 0.3041 0.9394 0.3166 0.025 Uiso 1 1 calc R
C10 C 0.4254(2) 0.9546(4) 0.12543(10) 0.0211(8) Uani 1 1 d .
H10 H 0.4426 1.0460 0.1186 0.025 Uiso 1 1 calc R
C42 C -0.1964(2) 0.9145(5) 0.03901(10) 0.0211(8) Uani 1 1 d .
H42 H -0.2263 1.0073 0.0327 0.025 Uiso 1 1 calc R
C7 C 0.3766(2) 0.6871(4) 0.14534(10) 0.0207(8) Uani 1 1 d .
H7 H 0.3597 0.5949 0.1520 0.025 Uiso 1 1 calc R
C25 C 0.1688(2) 0.6155(5) 0.30217(10) 0.0251(9) Uani 1 1 d .
H25 H 0.1339 0.5343 0.2990 0.030 Uiso 1 1 calc R
C20 C 0.3636(2) 0.6945(5) 0.39993(10) 0.0216(8) Uani 1 1 d U
H20A H 0.4156 0.6929 0.4188 0.026 Uiso 1 1 calc R
H20B H 0.3412 0.5901 0.3997 0.026 Uiso 1 1 calc R
C16 C 0.42854(19) 0.7523(4) 0.33086(10) 0.0165(8) Uani 1 1 d .
C50 C 0.1171(2) 0.6821(5) 0.01319(11) 0.0266(9) Uani 1 1 d .
H50 H 0.0829 0.6041 -0.0013 0.032 Uiso 1 1 calc R
C9 C 0.4401(2) 0.9376(4) 0.15984(10) 0.0205(8) Uani 1 1 d .
H9 H 0.4670 1.0179 0.1764 0.025 Uiso 1 1 calc R
C17 C 0.4772(2) 0.8597(4) 0.32763(10) 0.0207(8) Uani 1 1 d .
H17 H 0.5074 0.9262 0.3468 0.025 Uiso 1 1 calc R
C18 C 0.4816(2) 0.8697(4) 0.29701(10) 0.0209(8) Uani 1 1 d .
H18 H 0.5144 0.9436 0.2950 0.025 Uiso 1 1 calc R
C51 C 0.1858(2) 0.6932(5) 0.01480(11) 0.0244(9) Uani 1 1 d .
H51 H 0.1978 0.6260 0.0005 0.029 Uiso 1 1 calc R
C32 C -0.1103(2) 0.6499(5) 0.18473(11) 0.0238(9) Uani 1 1 d .
H32 H -0.1041 0.5748 0.2023 0.029 Uiso 1 1 calc R
C14 C 0.3909(2) 0.6608(4) 0.27233(10) 0.0202(8) Uani 1 1 d .
H14 H 0.3621 0.5910 0.2535 0.024 Uiso 1 1 calc R
C46 C -0.1695(2) 0.6526(5) 0.06357(10) 0.0219(9) Uani 1 1 d .
H46 H -0.1814 0.5650 0.0738 0.026 Uiso 1 1 calc R
C38 C -0.3460(2) 0.8387(5) 0.03582(10) 0.0233(9) Uani 1 1 d U
H38A H -0.3421 0.8990 0.0171 0.028 Uiso 1 1 calc R
H38B H -0.3728 0.9058 0.0449 0.028 Uiso 1 1 calc R
C23 C 0.2906(2) 0.7278(4) 0.33601(10) 0.0194(8) Uani 1 1 d .
C36 C -0.0619(2) 0.8594(5) 0.16339(11) 0.0251(9) Uani 1 1 d .
H36 H -0.0229 0.9296 0.1666 0.030 Uiso 1 1 calc R
C43 C -0.1380(2) 0.9040(5) 0.03178(10) 0.0238(9) Uani 1 1 d .
H43 H -0.1280 0.9896 0.0203 0.029 Uiso 1 1 calc R
C27 C 0.2008(2) 0.8615(5) 0.28419(10) 0.0225(9) Uani 1 1 d .
H27 H 0.1880 0.9480 0.2683 0.027 Uiso 1 1 calc R
C29 C 0.0767(2) 0.7441(5) 0.24771(11) 0.0259(9) Uani 1 1 d .
C49 C 0.0975(2) 0.7840(5) 0.03266(10) 0.0220(9) Uani 1 1 d .
C2 C 0.4391(2) 0.9042(5) 0.06150(11) 0.0255(9) Uani 1 1 d U
H2A H 0.4535 1.0135 0.0706 0.031 Uiso 1 1 calc R
H2B H 0.4249 0.9058 0.0362 0.031 Uiso 1 1 calc R
C31 C -0.0517(2) 0.7516(5) 0.18966(10) 0.0225(9) Uani 1 1 d .
C30 C 0.0177(2) 0.7472(5) 0.22149(11) 0.0249(9) Uani 1 1 d .
C34 C -0.1870(2) 0.7661(4) 0.12780(10) 0.0204(8) Uani 1 1 d .
C48 C 0.0270(2) 0.7705(5) 0.03275(11) 0.0256(9) Uani 1 1 d .
C54 C 0.1483(2) 0.8974(5) 0.05389(10) 0.0222(9) Uani 1 1 d .
H54 H 0.1349 0.9698 0.0667 0.027 Uiso 1 1 calc R
C21 C 0.3216(2) 0.8229(5) 0.40759(11) 0.0270(9) Uani 1 1 d U
H21A H 0.2719 0.8357 0.3871 0.032 Uiso 1 1 calc R
H21B H 0.3483 0.9249 0.4114 0.032 Uiso 1 1 calc R
C26 C 0.1486(2) 0.7403(5) 0.27814(11) 0.0233(9) Uani 1 1 d .
C47 C -0.0286(2) 0.7656(5) 0.03576(11) 0.0283(9) Uani 1 1 d .
C22 C 0.3131(2) 0.7827(5) 0.44011(11) 0.0300(10) Uani 1 1 d U
H22A H 0.2849 0.6840 0.4360 0.045 Uiso 1 1 calc R
H22B H 0.2868 0.8691 0.4447 0.045 Uiso 1 1 calc R
H22C H 0.3623 0.7693 0.4604 0.045 Uiso 1 1 calc R
C39 C -0.3906(2) 0.6880(5) 0.02011(11) 0.0267(9) Uani 1 1 d U
H39A H -0.3949 0.6271 0.0386 0.032 Uiso 1 1 calc R
H39B H -0.3646 0.6209 0.0106 0.032 Uiso 1 1 calc R
C40 C -0.4682(2) 0.7288(5) -0.00924(12) 0.0345(11) Uani 1 1 d U
H40A H -0.4912 0.8072 -0.0007 0.052 Uiso 1 1 calc R
H40B H -0.4986 0.6325 -0.0165 0.052 Uiso 1 1 calc R
H40C H -0.4644 0.7727 -0.0293 0.052 Uiso 1 1 calc R
C3 C 0.5048(2) 0.7968(6) 0.08023(14) 0.0432(13) Uani 1 1 d U
H3A H 0.5457 0.8348 0.0760 0.052 Uiso 1 1 calc R
H3B H 0.5219 0.8029 0.1057 0.052 Uiso 1 1 calc R
C4 C 0.4884(4) 0.6271(7) 0.0688(2) 0.076(2) Uani 1 1 d U
H4A H 0.4535 0.5836 0.0761 0.113 Uiso 1 1 calc R
H4B H 0.5344 0.5655 0.0795 0.113 Uiso 1 1 calc R
H4C H 0.4664 0.6213 0.0432 0.113 Uiso 1 1 calc R
C74 C 0.2458(4) 0.3144(8) 0.2520(3) 0.086(3) Uani 1 1 d .
H74 H 0.1998 0.3469 0.2331 0.104 Uiso 1 1 calc R
C69 C 0.3076(5) 0.2885(8) 0.2470(2) 0.083(2) Uani 1 1 d .
C73 C 0.2532(4) 0.2923(7) 0.2842(3) 0.078(2) Uani 1 1 d .
H73 H 0.2103 0.3039 0.2872 0.093 Uiso 1 1 calc R
C70 C 0.3737(4) 0.2421(6) 0.2747(2) 0.0607(18) Uani 1 1 d .
H70 H 0.4152 0.2192 0.2712 0.073 Uiso 1 1 calc R
C72 C 0.3204(5) 0.2532(6) 0.3138(2) 0.069(2) Uani 1 1 d .
H72 H 0.3234 0.2448 0.3363 0.082 Uiso 1 1 calc R
C75 C 0.3003(8) 0.3135(11) 0.2124(3) 0.157(5) Uani 1 1 d .
H75A H 0.3473 0.2879 0.2127 0.235 Uiso 1 1 calc R
H75B H 0.2877 0.4248 0.2056 0.235 Uiso 1 1 calc R
H75C H 0.2610 0.2449 0.1955 0.235 Uiso 1 1 calc R
C71 C 0.3791(4) 0.2286(6) 0.3096(2) 0.071(2) Uani 1 1 d .
H71 H 0.4251 0.2020 0.3292 0.085 Uiso 1 1 calc R
C55 C 0.1373(3) 0.7028(7) 0.15674(19) 0.0642(18) Uani 1 1 d .
C59 C 0.2328(3) 0.8690(7) 0.20339(17) 0.0582(15) Uani 1 1 d .
H59 H 0.2568 0.9079 0.2268 0.070 Uiso 1 1 calc R
C60 C 0.1722(4) 0.7637(8) 0.19239(18) 0.0665(18) Uani 1 1 d .
H60 H 0.1543 0.7329 0.2082 0.080 Uiso 1 1 calc R
C58 C 0.2559(4) 0.9132(9) 0.1806(2) 0.0727(19) Uani 1 1 d .
H58 H 0.2951 0.9879 0.1876 0.087 Uiso 1 1 calc R
C57 C 0.2258(4) 0.8560(9) 0.1486(2) 0.0699(18) Uani 1 1 d .
H57 H 0.2448 0.8890 0.1334 0.084 Uiso 1 1 calc R
C56 C 0.1700(4) 0.7543(6) 0.13671(16) 0.0532(14) Uani 1 1 d .
H56 H 0.1515 0.7147 0.1135 0.064 Uiso 1 1 calc R
C61 C 0.0719(4) 0.6011(9) 0.1440(2) 0.102(3) Uani 1 1 d .
H61A H 0.0274 0.6671 0.1355 0.153 Uiso 1 1 calc R
H61B H 0.0756 0.5330 0.1631 0.153 Uiso 1 1 calc R
H61C H 0.0690 0.5349 0.1247 0.153 Uiso 1 1 calc R
C67 C 0.0640(3) 0.1649(6) 0.1606(2) 0.0563(16) Uani 1 1 d .
H67 H 0.1090 0.1376 0.1807 0.068 Uiso 1 1 calc R
C62 C 0.0098(4) 0.2431(7) 0.1644(2) 0.076(2) Uani 1 1 d .
C68 C 0.0161(5) 0.2883(9) 0.1982(3) 0.106(3) Uani 1 1 d .
H68A H 0.0485 0.2130 0.2161 0.159 Uiso 1 1 calc R
H68B H -0.0331 0.2870 0.1967 0.159 Uiso 1 1 calc R
H68C H 0.0371 0.3952 0.2043 0.159 Uiso 1 1 calc R
C65 C -0.0099(5) 0.1594(9) 0.0977(3) 0.093(3) Uani 1 1 d .
H65 H -0.0165 0.1321 0.0751 0.112 Uiso 1 1 calc R
C66 C 0.0539(4) 0.1245(7) 0.1272(3) 0.082(2) Uani 1 1 d .
H66 H 0.0926 0.0714 0.1251 0.098 Uiso 1 1 calc R
C63 C -0.0571(4) 0.2816(7) 0.1345(3) 0.076(2) Uani 1 1 d .
H63 H -0.0954 0.3362 0.1366 0.091 Uiso 1 1 calc R
C64 C -0.0657(4) 0.2379(7) 0.1021(3) 0.082(2) Uani 1 1 d .
H64 H -0.1111 0.2618 0.0818 0.099 Uiso 1 1 calc R
C76 C 0.2769(3) 0.3128(5) 0.06752(15) 0.0440(13) Uani 1 1 d .
C81 C 0.2006(3) 0.3267(5) 0.05433(15) 0.0432(13) Uani 1 1 d .
H81 H 0.1693 0.3411 0.0299 0.052 Uiso 1 1 calc R
C77 C 0.3208(3) 0.2943(5) 0.10351(15) 0.0507(16) Uani 1 1 d .
H77 H 0.3730 0.2865 0.1129 0.061 Uiso 1 1 calc R
C78 C 0.2906(4) 0.2868(7) 0.12592(18) 0.0697(19) Uani 1 1 d .
H78 H 0.3214 0.2731 0.1504 0.084 Uiso 1 1 calc R
C79 C 0.2182(4) 0.2992(7) 0.11271(17) 0.0688(19) Uani 1 1 d .
H79 H 0.1973 0.2940 0.1281 0.083 Uiso 1 1 calc R
C80 C 0.1711(3) 0.3195(6) 0.07701(16) 0.0556(15) Uani 1 1 d .
H80 H 0.1191 0.3282 0.0684 0.067 Uiso 1 1 calc R
C82 C 0.3083(3) 0.3204(7) 0.04344(16) 0.0600(16) Uani 1 1 d .
H82A H 0.2810 0.3986 0.0250 0.090 Uiso 1 1 calc R
H82B H 0.3045 0.2159 0.0328 0.090 Uiso 1 1 calc R
H82C H 0.3605 0.3517 0.0564 0.090 Uiso 1 1 calc R

loop_
_atom_site_aniso_label
_atom_site_aniso_U_11
_atom_site_aniso_U_22
_atom_site_aniso_U_33
_atom_site_aniso_U_23
_atom_site_aniso_U_13
_atom_site_aniso_U_12
C44 0.0166(18) 0.030(2) 0.022(2) -0.0070(17) 0.0100(17) -0.0029(15)
O1 0.0267(14) 0.0406(17) 0.0162(15) -0.0011(12) 0.0124(13) 0.0003(12)
O2 0.0266(15) 0.0242(14) 0.0190(15) -0.0030(11) 0.0105(13) 0.0021(11)
O3 0.0188(13) 0.0381(16) 0.0293(16) 0.0009(13) 0.0143(13) 0.0004(12)
N1 0.0196(15) 0.0224(16) 0.0152(17) 0.0027(13) 0.0118(14) 0.0025(12)
N2 0.0216(16) 0.0289(17) 0.0167(17) 0.0022(14) 0.0114(14) -0.0001(13)
N3 0.0170(15) 0.0272(17) 0.0178(17) 0.0030(14) 0.0100(14) 0.0013(13)
C1 0.025(2) 0.022(2) 0.020(2) 0.0043(16) 0.0110(18) 0.0043(15)
C15 0.0245(19) 0.0174(18) 0.019(2) -0.0002(15) 0.0130(17) -0.0012(15)
C6 0.0230(19) 0.0193(18) 0.0142(19) -0.0018(15) 0.0088(16) -0.0019(15)
C19 0.0162(18) 0.0141(17) 0.024(2) -0.0023(15) 0.0078(17) 0.0029(14)
C12 0.028(2) 0.0194(19) 0.022(2) 0.0026(16) 0.0168(18) 0.0005(15)
C8 0.0220(18) 0.0245(19) 0.0145(19) 0.0015(15) 0.0107(16) 0.0013(15)
C35 0.026(2) 0.0217(19) 0.024(2) 0.0030(16) 0.0135(18) -0.0002(16)
C5 0.0151(17) 0.0204(18) 0.0144(19) 0.0020(15) 0.0086(15) 0.0020(14)
C24 0.030(2) 0.024(2) 0.021(2) 0.0043(16) 0.0139(18) -0.0001(16)
C37 0.025(2) 0.0193(19) 0.023(2) -0.0047(16) 0.0154(18) -0.0003(15)
C52 0.0202(18) 0.0226(19) 0.019(2) 0.0058(16) 0.0118(17) 0.0042(15)
C13 0.0226(19) 0.0191(19) 0.023(2) 0.0018(16) 0.0134(17) 0.0063(15)
C11 0.0243(19) 0.024(2) 0.021(2) -0.0025(17) 0.0124(18) -0.0013(16)
C45 0.025(2) 0.023(2) 0.028(2) -0.0043(17) 0.0118(19) 0.0020(16)
C53 0.0257(19) 0.0158(18) 0.022(2) 0.0037(15) 0.0157(18) 0.0023(15)
C33 0.0152(17) 0.029(2) 0.022(2) -0.0004(17) 0.0105(17) -0.0024(15)
C41 0.0194(18) 0.026(2) 0.017(2) 0.0002(16) 0.0096(17) -0.0028(15)
C28 0.0238(19) 0.0194(19) 0.023(2) -0.0027(16) 0.0141(18) -0.0028(15)
C10 0.026(2) 0.0184(18) 0.025(2) 0.0006(16) 0.0173(18) -0.0016(15)
C42 0.0178(18) 0.024(2) 0.020(2) 0.0020(16) 0.0074(17) 0.0002(15)
C7 0.027(2) 0.0200(19) 0.020(2) 0.0040(16) 0.0157(18) -0.0003(15)
C25 0.026(2) 0.031(2) 0.023(2) -0.0047(17) 0.0151(19) -0.0106(17)
C20 0.0251(19) 0.025(2) 0.017(2) 0.0029(16) 0.0115(17) -0.0003(16)
C16 0.0192(18) 0.0143(17) 0.0158(19) 0.0010(14) 0.0081(16) 0.0031(14)
C50 0.023(2) 0.029(2) 0.027(2) -0.0051(18) 0.0109(18) -0.0040(16)
C9 0.0230(19) 0.0208(19) 0.019(2) -0.0054(16) 0.0113(17) -0.0050(15)
C17 0.0218(19) 0.0182(18) 0.021(2) -0.0046(16) 0.0097(17) -0.0013(15)
C18 0.0227(19) 0.0177(18) 0.026(2) 0.0017(16) 0.0141(18) -0.0012(15)
C51 0.031(2) 0.023(2) 0.022(2) -0.0018(17) 0.0150(19) 0.0025(16)
C32 0.024(2) 0.026(2) 0.023(2) 0.0016(17) 0.0128(18) -0.0008(16)
C14 0.0262(19) 0.0230(19) 0.0135(19) -0.0012(15) 0.0111(17) -0.0022(16)
C46 0.0198(18) 0.024(2) 0.022(2) -0.0037(16) 0.0099(17) -0.0018(15)
C38 0.0215(19) 0.027(2) 0.022(2) 0.0053(17) 0.0104(18) 0.0025(15)
C23 0.0204(18) 0.0240(19) 0.018(2) -0.0047(16) 0.0121(17) -0.0005(15)
C36 0.025(2) 0.028(2) 0.028(2) -0.0046(18) 0.0171(19) -0.0034(16)
C43 0.027(2) 0.023(2) 0.024(2) 0.0035(17) 0.0144(18) -0.0019(16)
C27 0.024(2) 0.0217(19) 0.022(2) 0.0019(16) 0.0108(18) 0.0015(15)
C29 0.027(2) 0.032(2) 0.025(2) -0.0011(18) 0.017(2) -0.0032(17)
C49 0.0212(19) 0.025(2) 0.021(2) 0.0040(16) 0.0110(17) 0.0034(15)
C2 0.030(2) 0.029(2) 0.025(2) 0.0028(17) 0.0192(19) -0.0085(17)
C31 0.0212(19) 0.025(2) 0.020(2) -0.0018(16) 0.0085(17) 0.0002(15)
C30 0.020(2) 0.032(2) 0.025(2) -0.0004(18) 0.0135(19) -0.0019(16)
C34 0.0232(19) 0.0221(19) 0.021(2) -0.0014(16) 0.0152(17) 0.0012(15)
C48 0.025(2) 0.027(2) 0.029(2) 0.0003(18) 0.0158(19) -0.0008(16)
C54 0.0250(19) 0.024(2) 0.024(2) 0.0017(17) 0.0172(18) 0.0032(16)
C21 0.035(2) 0.024(2) 0.027(2) 0.0009(17) 0.018(2) 0.0005(17)
C26 0.0230(19) 0.025(2) 0.022(2) -0.0038(17) 0.0117(18) -0.0018(16)
C47 0.029(2) 0.029(2) 0.029(2) -0.0019(18) 0.016(2) -0.0008(17)
C22 0.037(2) 0.033(2) 0.028(2) 0.0034(19) 0.021(2) 0.0044(18)
C39 0.024(2) 0.031(2) 0.023(2) 0.0002(18) 0.0084(18) -0.0012(17)
C40 0.029(2) 0.036(2) 0.031(3) 0.001(2) 0.008(2) -0.0104(19)
C3 0.028(2) 0.068(3) 0.046(3) 0.024(3) 0.028(2) 0.016(2)
C4 0.081(4) 0.054(4) 0.142(7) 0.043(4) 0.095(5) 0.033(3)
C74 0.073(5) 0.045(4) 0.153(9) -0.036(5) 0.063(6) -0.028(3)
C69 0.116(7) 0.061(4) 0.076(5) -0.034(4) 0.049(5) -0.043(4)
C73 0.071(5) 0.039(3) 0.139(8) -0.030(4) 0.063(6) -0.021(3)
C70 0.064(4) 0.034(3) 0.109(6) -0.025(3) 0.062(4) -0.018(3)
C72 0.113(6) 0.027(3) 0.101(6) -0.010(3) 0.079(5) -0.015(3)
C75 0.278(15) 0.090(6) 0.098(7) -0.066(6) 0.086(9) -0.103(8)
C71 0.088(5) 0.028(3) 0.118(6) 0.002(3) 0.067(5) -0.002(3)
C55 0.053(3) 0.042(3) 0.086(5) 0.018(3) 0.024(3) 0.005(3)
C59 0.049(3) 0.072(4) 0.051(4) 0.002(3) 0.021(3) 0.004(3)
C60 0.091(5) 0.067(4) 0.072(5) 0.013(3) 0.064(4) 0.022(4)
C58 0.058(4) 0.077(5) 0.085(5) 0.011(4) 0.035(4) 0.016(3)
C57 0.055(4) 0.086(5) 0.076(5) -0.009(4) 0.037(4) 0.005(3)
C56 0.081(4) 0.049(3) 0.049(3) 0.008(3) 0.047(3) 0.001(3)
C61 0.091(6) 0.058(4) 0.129(7) 0.017(4) 0.030(5) -0.011(4)
C67 0.056(3) 0.029(3) 0.108(5) 0.004(3) 0.058(4) -0.001(2)
C62 0.095(5) 0.032(3) 0.151(7) 0.015(4) 0.098(6) 0.002(3)
C68 0.151(8) 0.070(5) 0.167(9) 0.018(5) 0.132(8) 0.001(5)
C65 0.097(6) 0.058(4) 0.128(8) -0.029(5) 0.056(6) -0.041(4)
C66 0.071(5) 0.043(3) 0.153(8) -0.025(4) 0.071(5) -0.023(3)
C63 0.054(4) 0.031(3) 0.143(8) 0.016(4) 0.047(5) 0.000(3)
C64 0.059(4) 0.039(3) 0.136(8) 0.008(4) 0.036(5) -0.012(3)
C76 0.048(3) 0.015(2) 0.059(4) -0.007(2) 0.018(3) 0.0008(19)
C81 0.034(2) 0.024(2) 0.054(3) -0.003(2) 0.006(2) 0.0016(19)
C77 0.033(3) 0.018(2) 0.057(4) 0.001(2) -0.015(3) -0.0050(19)
C78 0.083(5) 0.055(4) 0.056(4) 0.004(3) 0.020(4) -0.020(3)
C79 0.086(5) 0.053(4) 0.052(4) -0.001(3) 0.020(4) -0.020(3)
C80 0.058(3) 0.041(3) 0.061(4) -0.007(3) 0.023(3) -0.004(3)
C82 0.058(3) 0.055(3) 0.063(4) -0.014(3) 0.025(3) -0.002(3)

loop_
_atom_type_symbol
_atom_type_description
_atom_type_scat_dispersion_real
_atom_type_scat_dispersion_imag
_atom_type_scat_source
C C 0.0033 0.0016 'International Tables Vol C Tables 4.2.6.8 and 6.1.1.4'
H H 0.0000 0.0000 'International Tables Vol C Tables 4.2.6.8 and 6.1.1.4'
N N 0.0061 0.0033 'International Tables Vol C Tables 4.2.6.8 and 6.1.1.4'
O O 0.0106 0.0060 'International Tables Vol C Tables 4.2.6.8 and 6.1.1.4'

loop_
_geom_angle_atom_site_label_1
_geom_angle_atom_site_label_2
_geom_angle_atom_site_label_3
_geom_angle
C45 C44 C43 118.7(4)
C45 C44 C47 121.8(4)
C43 C44 C47 119.5(4)
C1 N1 C5 124.7(3)
C1 N1 C2 118.5(3)
C5 N1 C2 116.4(3)
C19 N2 C23 124.8(3)
C19 N2 C20 119.1(3)
C23 N2 C20 115.8(3)
C37 N3 C41 123.7(3)
C37 N3 C38 118.0(3)
C41 N3 C38 118.0(3)
O1 C1 N1 120.7(3)
O1 C1 C52 119.0(3)
N1 C1 C52 120.2(3)
C14 C15 C16 119.9(4)
C14 C15 H15 120.0
C16 C15 H15 120.0
C7 C6 C5 121.0(3)
C7 C6 H6 119.5
C5 C6 H6 119.5
O2 C19 N2 121.1(4)
O2 C19 C16 119.9(3)
N2 C19 C16 119.0(3)
C11 C12 C13 173.2(4)
C9 C8 C7 118.0(3)
C9 C8 C11 120.8(3)
C7 C8 C11 121.2(3)
C36 C35 C34 121.0(4)
C36 C35 H35 119.5
C34 C35 H35 119.5
C6 C5 C10 118.7(3)
C6 C5 N1 121.9(3)
C10 C5 N1 119.3(3)
C25 C24 C23 120.9(4)
C25 C24 H24 119.6
C23 C24 H24 119.6
O3 C37 N3 120.5(3)
O3 C37 C34 119.6(4)
N3 C37 C34 119.9(3)
C53 C52 C51 118.8(3)
C53 C52 C1 123.3(3)
C51 C52 C1 117.5(3)
C14 C13 C18 118.9(4)
C14 C13 C12 119.0(3)
C18 C13 C12 122.0(3)
C12 C11 C8 177.2(4)
C46 C45 C44 120.5(4)
C46 C45 H45 119.8
C44 C45 H45 119.8
C52 C53 C54 120.3(4)
C52 C53 H53 119.9
C54 C53 H53 119.9
C32 C33 C34 121.2(4)
C32 C33 H33 119.4
C34 C33 H33 119.4
C42 C41 C46 119.4(4)
C42 C41 N3 119.4(3)
C46 C41 N3 121.2(3)
C27 C28 C23 120.6(3)
C27 C28 H28 119.7
C23 C28 H28 119.7
C9 C10 C5 120.6(3)
C9 C10 H10 119.7
C5 C10 H10 119.7
C43 C42 C41 120.3(4)
C43 C42 H42 119.8
C41 C42 H42 119.8
C6 C7 C8 120.9(3)
C6 C7 H7 119.5
C8 C7 H7 119.5
C24 C25 C26 120.4(4)
C24 C25 H25 119.8
C26 C25 H25 119.8
N2 C20 C21 112.0(3)
N2 C20 H20A 109.2
C21 C20 H20A 109.2
N2 C20 H20B 109.2
C21 C20 H20B 109.2
H20A C20 H20B 107.9
C15 C16 C17 119.4(4)
C15 C16 C19 123.4(3)
C17 C16 C19 117.2(3)
C51 C50 C49 120.5(4)
C51 C50 H50 119.7
C49 C50 H50 119.7
C10 C9 C8 120.8(3)
C10 C9 H9 119.6
C8 C9 H9 119.6
C18 C17 C16 120.7(3)
C18 C17 H17 119.7
C16 C17 H17 119.7
C17 C18 C13 119.9(4)
C17 C18 H18 120.1
C13 C18 H18 120.1
C50 C51 C52 120.6(4)
C50 C51 H51 119.7
C52 C51 H51 119.7
C33 C32 C31 119.8(4)
C33 C32 H32 120.1
C31 C32 H32 120.1
C15 C14 C13 121.2(4)
C15 C14 H14 119.4
C13 C14 H14 119.4
C45 C46 C41 120.4(4)
C45 C46 H46 119.8
C41 C46 H46 119.8
N3 C38 C39 112.9(3)
N3 C38 H38A 109.0
C39 C38 H38A 109.0
N3 C38 H38B 109.0
C39 C38 H38B 109.0
H38A C38 H38B 107.8
C24 C23 C28 118.9(3)
C24 C23 N2 119.5(3)
C28 C23 N2 121.6(3)
C35 C36 C31 120.6(4)
C35 C36 H36 119.7
C31 C36 H36 119.7
C42 C43 C44 120.7(4)
C42 C43 H43 119.6
C44 C43 H43 119.6
C28 C27 C26 120.8(4)
C28 C27 H27 119.6
C26 C27 H27 119.6
C30 C29 C26 177.7(4)
C50 C49 C54 119.1(4)
C50 C49 C48 121.8(4)
C54 C49 C48 119.1(4)
N1 C2 C3 113.5(3)
N1 C2 H2A 108.9
C3 C2 H2A 108.9
N1 C2 H2B 108.9
C3 C2 H2B 108.9
H2A C2 H2B 107.7
C36 C31 C32 119.0(4)
C36 C31 C30 119.9(4)
C32 C31 C30 121.0(4)
C29 C30 C31 178.5(4)
C33 C34 C35 118.3(4)
C33 C34 C37 117.6(3)
C35 C34 C37 123.8(3)
C47 C48 C49 174.1(4)
C53 C54 C49 120.7(4)
C53 C54 H54 119.7
C49 C54 H54 119.7
C20 C21 C22 111.4(3)
C20 C21 H21A 109.3
C22 C21 H21A 109.3
C20 C21 H21B 109.3
C22 C21 H21B 109.3
H21A C21 H21B 108.0
C25 C26 C27 118.4(4)
C25 C26 C29 120.9(4)
C27 C26 C29 120.8(4)
C48 C47 C44 176.1(5)
C21 C22 H22A 109.5
C21 C22 H22B 109.5
H22A C22 H22B 109.5
C21 C22 H22C 109.5
H22A C22 H22C 109.5
H22B C22 H22C 109.5
C38 C39 C40 110.6(3)
C38 C39 H39A 109.5
C40 C39 H39A 109.5
C38 C39 H39B 109.5
C40 C39 H39B 109.5
H39A C39 H39B 108.1
C39 C40 H40A 109.5
C39 C40 H40B 109.5
H40A C40 H40B 109.5
C39 C40 H40C 109.5
H40A C40 H40C 109.5
H40B C40 H40C 109.5
C4 C3 C2 113.1(4)
C4 C3 H3A 109.0
C2 C3 H3A 109.0
C4 C3 H3B 109.0
C2 C3 H3B 109.0
H3A C3 H3B 107.8
C3 C4 H4A 109.5
C3 C4 H4B 109.5
H4A C4 H4B 109.5
C3 C4 H4C 109.5
H4A C4 H4C 109.5
H4B C4 H4C 109.5
C73 C74 C69 118.3(9)
C73 C74 H74 120.9
C69 C74 H74 120.9
C70 C69 C74 120.1(8)
C70 C69 C75 121.3(9)
C74 C69 C75 118.6(10)
C74 C73 C72 124.0(7)
C74 C73 H73 118.0
C72 C73 H73 118.0
C69 C70 C71 118.9(6)
C69 C70 H70 120.5
C71 C70 H70 120.5
C71 C72 C73 118.5(7)
C71 C72 H72 120.8
C73 C72 H72 120.8
C69 C75 H75A 109.5
C69 C75 H75B 109.5
H75A C75 H75B 109.5
C69 C75 H75C 109.5
H75A C75 H75C 109.5
H75B C75 H75C 109.5
C72 C71 C70 120.1(7)
C72 C71 H71 119.9
C70 C71 H71 119.9
C56 C55 C60 114.3(6)
C56 C55 C61 124.9(7)
C60 C55 C61 120.8(7)
C58 C59 C60 119.2(6)
C58 C59 H59 120.4
C60 C59 H59 120.4
C59 C60 C55 119.5(6)
C59 C60 H60 120.3
C55 C60 H60 120.3
C57 C58 C59 121.6(7)
C57 C58 H58 119.2
C59 C58 H58 119.2
C58 C57 C56 122.6(7)
C58 C57 H57 118.7
C56 C57 H57 118.7
C57 C56 C55 122.7(6)
C57 C56 H56 118.7
C55 C56 H56 118.7
C55 C61 H61A 109.5
C55 C61 H61B 109.5
H61A C61 H61B 109.5
C55 C61 H61C 109.5
H61A C61 H61C 109.5
H61B C61 H61C 109.5
C62 C67 C66 120.7(7)
C62 C67 H67 119.7
C66 C67 H67 119.7
C67 C62 C63 119.5(8)
C67 C62 C68 123.8(8)
C63 C62 C68 116.7(7)
C62 C68 H68A 109.5
C62 C68 H68B 109.5
H68A C68 H68B 109.5
C62 C68 H68C 109.5
H68A C68 H68C 109.5
H68B C68 H68C 109.5
C66 C65 C64 117.0(9)
C66 C65 H65 121.5
C64 C65 H65 121.5
C65 C66 C67 121.7(7)
C65 C66 H66 119.2
C67 C66 H66 119.2
C64 C63 C62 118.3(7)
C64 C63 H63 120.8
C62 C63 H63 120.8
C63 C64 C65 122.8(8)
C63 C64 H64 118.6
C65 C64 H64 118.6
C81 C76 C77 118.3(6)
C81 C76 C82 119.4(5)
C77 C76 C82 122.3(5)
C80 C81 C76 119.3(5)
C80 C81 H81 120.4
C76 C81 H81 120.4
C78 C77 C76 121.8(5)
C78 C77 H77 119.1
C76 C77 H77 119.1
C79 C78 C77 118.6(6)
C79 C78 H78 120.7
C77 C78 H78 120.7
C78 C79 C80 122.6(7)
C78 C79 H79 118.7
C80 C79 H79 118.7
C81 C80 C79 119.4(6)
C81 C80 H80 120.3
C79 C80 H80 120.3
C76 C82 H82A 109.5
C76 C82 H82B 109.5
H82A C82 H82B 109.5
C76 C82 H82C 109.5
H82A C82 H82C 109.5
H82B C82 H82C 109.5

loop_
_geom_bond_atom_site_label_1
_geom_bond_atom_site_label_2
_geom_bond_distance
C44 C45 1.387(6)
C44 C43 1.405(5)
C44 C47 1.441(6)
O1 C1 1.241(5)
O2 C19 1.229(4)
O3 C37 1.227(5)
N1 C1 1.376(5)
N1 C5 1.428(5)
N1 C2 1.482(5)
N2 C19 1.380(5)
N2 C23 1.433(5)
N2 C20 1.472(5)
N3 C37 1.366(5)
N3 C41 1.438(5)
N3 C38 1.472(5)
C1 C52 1.490(5)
C15 C14 1.380(5)
C15 C16 1.393(5)
C15 H15 0.9500
C6 C7 1.367(5)
C6 C5 1.388(5)
C6 H6 0.9500
C19 C16 1.501(5)
C12 C11 1.187(5)
C12 C13 1.451(5)
C8 C9 1.395(5)
C8 C7 1.407(5)
C8 C11 1.431(5)
C35 C36 1.371(6)
C35 C34 1.400(5)
C35 H35 0.9500
C5 C10 1.397(5)
C24 C25 1.382(6)
C24 C23 1.390(5)
C24 H24 0.9500
C37 C34 1.498(5)
C52 C53 1.388(5)
C52 C51 1.406(5)
C13 C14 1.385(5)
C13 C18 1.415(5)
C45 C46 1.386(6)
C45 H45 0.9500
C53 C54 1.389(5)
C53 H53 0.9500
C33 C32 1.379(5)
C33 C34 1.394(6)
C33 H33 0.9500
C41 C42 1.388(5)
C41 C46 1.390(5)
C28 C27 1.369(5)
C28 C23 1.399(5)
C28 H28 0.9500
C10 C9 1.381(5)
C10 H10 0.9500
C42 C43 1.375(6)
C42 H42 0.9500
C7 H7 0.9500
C25 C26 1.398(6)
C25 H25 0.9500
C20 C21 1.512(6)
C20 H20A 0.9900
C20 H20B 0.9900
C16 C17 1.401(5)
C50 C51 1.379(6)
C50 C49 1.388(6)
C50 H50 0.9500
C9 H9 0.9500
C17 C18 1.373(6)
C17 H17 0.9500
C18 H18 0.9500
C51 H51 0.9500
C32 C31 1.407(5)
C32 H32 0.9500
C14 H14 0.9500
C46 H46 0.9500
C38 C39 1.523(5)
C38 H38A 0.9900
C38 H38B 0.9900
C36 C31 1.392(6)
C36 H36 0.9500
C43 H43 0.9500
C27 C26 1.411(5)
C27 H27 0.9500
C29 C30 1.206(6)
C29 C26 1.438(6)
C49 C54 1.392(6)
C49 C48 1.451(5)
C2 C3 1.503(6)
C2 H2A 0.9900
C2 H2B 0.9900
C31 C30 1.438(5)
C48 C47 1.205(6)
C54 H54 0.9500
C21 C22 1.535(6)
C21 H21A 0.9900
C21 H21B 0.9900
C22 H22A 0.9800
C22 H22B 0.9800
C22 H22C 0.9800
C39 C40 1.532(6)
C39 H39A 0.9900
C39 H39B 0.9900
C40 H40A 0.9800
C40 H40B 0.9800
C40 H40C 0.9800
C3 C4 1.499(8)
C3 H3A 0.9900
C3 H3B 0.9900
C4 H4A 0.9800
C4 H4B 0.9800
C4 H4C 0.9800
C74 C73 1.342(11)
C74 C69 1.397(11)
C74 H74 0.9500
C69 C70 1.373(10)
C69 C75 1.450(11)
C73 C72 1.406(10)
C73 H73 0.9500
C70 C71 1.466(10)
C70 H70 0.9500
C72 C71 1.314(9)
C72 H72 0.9500
C75 H75A 0.9800
C75 H75B 0.9800
C75 H75C 0.9800
C71 H71 0.9500
C55 C56 1.392(9)
C55 C60 1.454(9)
C55 C61 1.460(9)
C59 C58 1.334(9)
C59 C60 1.413(9)
C59 H59 0.9500
C60 H60 0.9500
C58 C57 1.311(9)
C58 H58 0.9500
C57 C56 1.322(9)
C57 H57 0.9500
C56 H56 0.9500
C61 H61A 0.9800
C61 H61B 0.9800
C61 H61C 0.9800
C67 C62 1.368(8)
C67 C66 1.401(10)
C67 H67 0.9500
C62 C63 1.406(11)
C62 C68 1.455(11)
C68 H68A 0.9800
C68 H68B 0.9800
C68 H68C 0.9800
C65 C66 1.360(11)
C65 C64 1.409(11)
C65 H65 0.9500
C66 H66 0.9500
C63 C64 1.382(11)
C63 H63 0.9500
C64 H64 0.9500
C76 C81 1.391(7)
C76 C77 1.391(8)
C76 C82 1.462(8)
C81 C80 1.376(8)
C81 H81 0.9500
C77 C78 1.375(9)
C77 H77 0.9500
C78 C79 1.317(10)
C78 H78 0.9500
C79 C80 1.392(8)
C79 H79 0.9500
C80 H80 0.9500
C82 H82A 0.9800
C82 H82B 0.9800
C82 H82C 0.9800
